data_7221190
loop_
_publ_author_name
'Yin, Xin'
'Wu, Jin-Ting'
'Jin, Xin'
'Xu, Cai-Xia'
'He, Piao'
'Li, Tong'
'Wang, Kun'
'Qin, Jian'
'Zhang, Jian-Guo'

_publ_section_title
;
 Nitrogen-rich salts of 1-aminotetrazol-5-one: oxygen-containing
 insensitive energetic materials with high thermal stability
;
_journal_issue 74
_journal_name_full 'RSC Adv.'
_journal_page_first 60005
_journal_paper_doi 10.1039/C5RA07649H
_journal_volume 5
_journal_year 2015
_chemical_formula_sum 'C2 H11 N11 O'
_chemical_formula_weight 205.22
_chemical_name_systematic
; 
 ? 
;
_space_group_IT_number 61
_symmetry_space_group_name_Hall '-P 2ac 2ab'
_symmetry_space_group_name_H-M 'P b c a'
_atom_sites_solution_hydrogens geom
_atom_sites_solution_primary direct
_atom_sites_solution_secondary difmap
_audit_creation_method SHELXL-97
_audit_update_record
;
2014-08-11 deposited with the CCDC.
2015-07-06 downloaded from the CCDC.
;
_cell_angle_alpha 90.00
_cell_angle_beta 90.00
_cell_angle_gamma 90.00
_cell_formula_units_Z 8
_cell_length_a 12.8237(6)
_cell_length_b 6.7049(3)
_cell_length_c 20.2018(10)
_cell_measurement_temperature 296(2)
_cell_volume 1736.98(14)
_computing_structure_refinement 'SHELXL-97 (Sheldrick, 1997)'
_computing_structure_solution 'SHELXS-97 (Sheldrick, 1990)'
_diffrn_ambient_temperature 296(2)
_diffrn_measured_fraction_theta_full 0.992
_diffrn_measured_fraction_theta_max 0.992
_diffrn_radiation_monochromator graphite
_diffrn_radiation_source 'fine-focus sealed tube'
_diffrn_radiation_type MoK\a
_diffrn_radiation_wavelength 0.71073
_diffrn_reflns_av_R_equivalents 0.0362
_diffrn_reflns_av_sigmaI/netI 0.0239
_diffrn_reflns_limit_h_max 15
_diffrn_reflns_limit_h_min -17
_diffrn_reflns_limit_k_max 8
_diffrn_reflns_limit_k_min -6
_diffrn_reflns_limit_l_max 26
_diffrn_reflns_limit_l_min -26
_diffrn_reflns_number 13549
_diffrn_reflns_theta_full 28.57
_diffrn_reflns_theta_max 28.57
_diffrn_reflns_theta_min 2.02
_exptl_absorpt_coefficient_mu 0.128
_exptl_absorpt_correction_T_max 0.9748
_exptl_absorpt_correction_T_min 0.9748
_exptl_crystal_density_diffrn 1.569
_exptl_crystal_density_method 'not measured'
_exptl_crystal_F_000 864
_exptl_crystal_size_max 0.20
_exptl_crystal_size_mid 0.20
_exptl_crystal_size_min 0.20
_refine_diff_density_max 0.164
_refine_diff_density_min -0.255
_refine_diff_density_rms 0.062
_refine_ls_extinction_method none
_refine_ls_goodness_of_fit_ref 1.033
_refine_ls_hydrogen_treatment mixed
_refine_ls_matrix_type full
_refine_ls_number_parameters 171
_refine_ls_number_reflns 2195
_refine_ls_number_restraints 0
_refine_ls_restrained_S_all 1.033
_refine_ls_R_factor_all 0.0533
_refine_ls_R_factor_gt 0.0369
_refine_ls_shift/su_max 0.000
_refine_ls_shift/su_mean 0.000
_refine_ls_structure_factor_coef Fsqd
_refine_ls_weighting_details 'calc w=1/[\s^2^(Fo^2^)+(0.0495P)^2^+0.2720P] where P=(Fo^2^+2Fc^2^)/3'
_refine_ls_weighting_scheme calc
_refine_ls_wR_factor_gt 0.0872
_refine_ls_wR_factor_ref 0.0985
_reflns_number_gt 1654
_reflns_number_total 2195
_reflns_threshold_expression >2sigma(I)
_cod_data_source_file c5ra07649h2.cif
_cod_data_source_block 1
_cod_original_sg_symbol_H-M Pbca
_cod_database_code 7221190

loop_
_symmetry_equiv_pos_as_xyz
'x, y, z'
'-x+1/2, -y, z+1/2'
'-x, y+1/2, -z+1/2'
'x+1/2, -y+1/2, -z'
'-x, -y, -z'
'x-1/2, y, -z-1/2'
'x, -y-1/2, z-1/2'
'-x-1/2, y-1/2, z'

loop_
_atom_site_label
_atom_site_type_symbol
_atom_site_fract_x
_atom_site_fract_y
_atom_site_fract_z
_atom_site_U_iso_or_equiv
_atom_site_adp_type
_atom_site_occupancy
_atom_site_symmetry_multiplicity
_atom_site_calc_flag
C1 C 0.08796(9) 0.2819(2) 0.61832(6) 0.0300(3) Uani 1 1 d
C2 C 0.74393(9) 0.24562(16) 0.58266(6) 0.0259(3) Uani 1 1 d
H1 H 0.1429(16) -0.063(3) 0.6779(10) 0.067(6) Uiso 1 1 d
H2 H 0.0378(18) -0.037(3) 0.6877(10) 0.070(6) Uiso 1 1 d
H4 H 0.6414(14) 0.234(3) 0.5155(10) 0.052(5) Uiso 1 1 d
H5 H 0.8439(13) 0.087(3) 0.4608(9) 0.053(5) Uiso 1 1 d
H6 H 0.8391(13) 0.307(3) 0.4537(9) 0.056(5) Uiso 1 1 d
H7 H 0.8905(13) 0.229(2) 0.5611(8) 0.041(4) Uiso 1 1 d
H8 H 0.5179(15) 0.182(3) 0.5973(9) 0.061(5) Uiso 1 1 d
H9 H 0.5323(15) 0.392(3) 0.5813(9) 0.059(5) Uiso 1 1 d
H10 H 0.7015(12) 0.289(2) 0.6710(7) 0.032(4) Uiso 1 1 d
H11 H 0.8531(15) 0.181(3) 0.7082(12) 0.073(6) Uiso 1 1 d
H12 H 0.8640(15) 0.390(3) 0.6934(10) 0.062(6) Uiso 1 1 d
N1 N 0.10774(9) 0.20278(18) 0.67886(5) 0.0347(3) Uani 1 1 d
N2 N 0.09702(14) 0.0085(2) 0.70141(7) 0.0525(4) Uani 1 1 d
N3 N 0.13703(10) 0.3476(2) 0.72154(6) 0.0489(3) Uani 1 1 d
N4 N 0.10688(10) 0.47694(18) 0.62378(6) 0.0428(3) Uani 1 1 d
N5 N 0.13650(11) 0.5098(2) 0.68744(7) 0.0532(4) Uani 1 1 d
N6 N 0.80991(9) 0.1981(2) 0.47577(5) 0.0361(3) Uani 1 1 d
N7 N 0.56438(9) 0.2856(2) 0.59879(6) 0.0379(3) Uani 1 1 d
N8 N 0.75520(9) 0.27199(18) 0.64737(5) 0.0355(3) Uani 1 1 d
N9 N 0.64913(8) 0.23955(18) 0.55686(6) 0.0336(3) Uani 1 1 d
N10 N 0.82691(8) 0.22266(18) 0.54437(5) 0.0330(3) Uani 1 1 d
N11 N 0.85611(9) 0.2705(2) 0.67439(6) 0.0416(3) Uani 1 1 d
O1 O 0.05702(7) 0.18279(15) 0.56897(4) 0.0378(2) Uani 1 1 d

loop_
_atom_site_aniso_label
_atom_site_aniso_U_11
_atom_site_aniso_U_22
_atom_site_aniso_U_33
_atom_site_aniso_U_23
_atom_site_aniso_U_13
_atom_site_aniso_U_12
C1 0.0253(6) 0.0408(7) 0.0239(6) 0.0028(5) 0.0012(4) 0.0036(5)
C2 0.0322(6) 0.0218(5) 0.0237(6) 0.0001(4) -0.0005(4) 0.0004(5)
N1 0.0360(6) 0.0439(6) 0.0241(5) 0.0030(4) -0.0066(4) 0.0006(5)
N2 0.0623(9) 0.0532(9) 0.0420(8) 0.0164(6) -0.0081(7) 0.0004(8)
N3 0.0477(7) 0.0671(9) 0.0319(6) -0.0114(6) -0.0100(5) -0.0003(6)
N4 0.0462(7) 0.0392(7) 0.0429(7) 0.0010(5) -0.0007(5) 0.0015(5)
N5 0.0543(8) 0.0513(8) 0.0540(9) -0.0156(7) -0.0044(6) -0.0024(6)
N6 0.0398(6) 0.0464(7) 0.0221(5) -0.0022(5) 0.0026(4) 0.0006(5)
N7 0.0297(6) 0.0490(7) 0.0351(6) 0.0022(5) 0.0047(5) -0.0005(5)
N8 0.0332(6) 0.0509(7) 0.0225(5) -0.0053(5) -0.0007(4) 0.0036(5)
N9 0.0303(5) 0.0475(7) 0.0231(6) -0.0004(5) 0.0004(4) 0.0001(5)
N10 0.0298(5) 0.0459(7) 0.0232(5) -0.0040(4) -0.0011(4) 0.0027(5)
N11 0.0401(7) 0.0557(8) 0.0290(6) -0.0056(6) -0.0090(5) 0.0018(6)
O1 0.0395(5) 0.0522(6) 0.0217(4) -0.0021(4) -0.0023(4) -0.0029(4)

loop_
_atom_type_symbol
_atom_type_description
_atom_type_scat_dispersion_real
_atom_type_scat_dispersion_imag
_atom_type_scat_source
C C 0.0033 0.0016 'International Tables Vol C Tables 4.2.6.8 and 6.1.1.4'
H H 0.0000 0.0000 'International Tables Vol C Tables 4.2.6.8 and 6.1.1.4'
N N 0.0061 0.0033 'International Tables Vol C Tables 4.2.6.8 and 6.1.1.4'
O O 0.0106 0.0060 'International Tables Vol C Tables 4.2.6.8 and 6.1.1.4'

loop_
_geom_angle_atom_site_label_1
_geom_angle_atom_site_label_2
_geom_angle_atom_site_label_3
_geom_angle
O1 C1 N4 129.68(12)
O1 C1 N1 124.37(13)
N4 C1 N1 105.94(11)
N9 C2 N10 120.29(11)
N9 C2 N8 119.48(11)
N10 C2 N8 120.22(11)
N3 N1 C1 110.24(12)
N3 N1 N2 119.52(12)
C1 N1 N2 130.15(12)
N5 N3 N1 105.32(12)
C1 N4 N5 106.74(12)
N3 N5 N4 111.75(12)
C2 N8 N11 118.83(11)
C2 N9 N7 117.65(11)
C2 N10 N6 117.56(11)

loop_
_geom_bond_atom_site_label_1
_geom_bond_atom_site_label_2
_geom_bond_distance
C1 O1 1.2621(16)
C1 N4 1.3343(18)
C1 N1 1.3572(16)
C2 N9 1.3233(16)
C2 N10 1.3246(15)
C2 N8 1.3270(16)
N1 N3 1.3516(17)
N1 N2 1.3868(18)
N3 N5 1.288(2)
N4 N5 1.3591(19)
N6 N10 1.4124(15)
N7 N9 1.4119(16)
N8 N11 1.4045(16)
